data_4035354
loop_
_publ_author_name
'Mandal, Sumana'
'Dwari, Soumita'
'Jana, Chandan K.'

_publ_section_title
;
 Metal Free C-H Functionalization Enabled Diastereoselective
 Multicomponent Reaction of N-Heterocycles to Fused Heteropolycycles.
;
_journal_issue 16
_journal_name_full 'The Journal of organic chemistry'
_journal_page_first 8874
_journal_page_last 8887
_journal_paper_doi 10.1021/acs.joc.8b01105
_journal_volume 83
_journal_year 2018
_chemical_formula_moiety 'C39 H29 N O2'
_chemical_formula_sum 'C39 H29 N O2'
_chemical_formula_weight 543.63
_space_group_IT_number 2
_space_group_name_Hall '-P 1'
_space_group_name_H-M_alt 'P -1'
_symmetry_cell_setting triclinic
_symmetry_space_group_name_H-M 'P -1'
_atom_sites_solution_hydrogens geom
_atom_sites_solution_primary direct
_atom_sites_solution_secondary difmap
_audit_creation_method SHELXL-97
_cell_angle_alpha 109.522(8)
_cell_angle_beta 104.406(8)
_cell_angle_gamma 102.554(6)
_cell_formula_units_Z 2
_cell_length_a 10.0697(8)
_cell_length_b 12.2401(10)
_cell_length_c 13.1515(18)
_cell_measurement_reflns_used 2218
_cell_measurement_temperature 296(2)
_cell_measurement_theta_max 25.00
_cell_measurement_theta_min 1.75
_cell_volume 1397.3(3)
_computing_cell_refinement 'Bruker SMART'
_computing_data_collection 'Bruker SMART'
_computing_data_reduction 'Bruker SAINT'
_computing_molecular_graphics 'Bruker SHELXTL'
_computing_publication_material 'Bruker SHELXTL'
_computing_structure_refinement 'SHELXL-2014/7 (Sheldrick, 2014)'
_computing_structure_solution 'SHELXL-2014/7 (Sheldrick, 2014)'
_diffrn_ambient_temperature 296(2)
_diffrn_measured_fraction_theta_full 0.924
_diffrn_measured_fraction_theta_max 0.924
_diffrn_measurement_device_type 'CCD area detector'
_diffrn_measurement_method 'phi and omega scans'
_diffrn_radiation_monochromator graphite
_diffrn_radiation_source 'fine-focus sealed tube'
_diffrn_radiation_type MoK\a
_diffrn_radiation_wavelength 0.71073
_diffrn_reflns_av_R_equivalents 0.0541
_diffrn_reflns_av_sigmaI/netI 0.0776
_diffrn_reflns_limit_h_max 11
_diffrn_reflns_limit_h_min -11
_diffrn_reflns_limit_k_max 14
_diffrn_reflns_limit_k_min -14
_diffrn_reflns_limit_l_max 14
_diffrn_reflns_limit_l_min -14
_diffrn_reflns_number 16197
_diffrn_reflns_theta_full 25.00
_diffrn_reflns_theta_max 25.00
_diffrn_reflns_theta_min 1.75
_exptl_absorpt_coefficient_mu 0.080
_exptl_absorpt_correction_type none
_exptl_crystal_colour colorless
_exptl_crystal_density_diffrn 1.318
_exptl_crystal_density_method 'not measured'
_exptl_crystal_description plates
_exptl_crystal_F_000 594
_exptl_crystal_size_max 0.28
_exptl_crystal_size_mid 0.22
_exptl_crystal_size_min 0.19
_refine_diff_density_max 0.147
_refine_diff_density_min -0.214
_refine_diff_density_rms 0.040
_refine_ls_extinction_method none
_refine_ls_goodness_of_fit_ref 0.924
_refine_ls_hydrogen_treatment mixed
_refine_ls_matrix_type full
_refine_ls_number_parameters 379
_refine_ls_number_reflns 4536
_refine_ls_number_restraints 0
_refine_ls_restrained_S_all 0.924
_refine_ls_R_factor_all 0.1265
_refine_ls_R_factor_gt 0.0523
_refine_ls_shift/su_max 0.000
_refine_ls_shift/su_mean 0.000
_refine_ls_structure_factor_coef Fsqd
_refine_ls_weighting_details 'calc w=1/[\s^2^(Fo^2^)+(0.0658P)^2^+0.0000P] where P=(Fo^2^+2Fc^2^)/3'
_refine_ls_weighting_scheme calc
_refine_ls_wR_factor_gt 0.1088
_refine_ls_wR_factor_ref 0.1400
_reflns_number_gt 2218
_reflns_number_total 4536
_reflns_threshold_expression >2sigma(I)
_cod_data_source_file jo8b01105_si_006.cif
_cod_data_source_block sd2-71a-1_cmpd_17a
_cod_depositor_comments
;
The following automatic conversions were performed:

data item '_symmetry_cell_setting' value 'Triclinic' was changed to
'triclinic' in accordance with the
/home/data/users/saulius/crontab/automatic-downloads/current/ACS/lib/dictionaries/cif_core.dic
dictionary named 'cif_core.dic' version 2.4.2 last updated on
2011-04-26.

Automatic conversion script
Id: cif_fix_values 6909 2019-04-08 15:41:33Z antanas 
;
_cod_original_cell_volume 1397.3(2)
_cod_original_sg_symbol_H-M P-1
_cod_database_code 4035354

loop_
_symmetry_equiv_pos_as_xyz
'x, y, z'
'-x, -y, -z'

loop_
_atom_site_label
_atom_site_type_symbol
_atom_site_fract_x
_atom_site_fract_y
_atom_site_fract_z
_atom_site_U_iso_or_equiv
_atom_site_adp_type
_atom_site_occupancy
_atom_site_symmetry_multiplicity
_atom_site_calc_flag
_atom_site_refinement_flags
N1 N 0.7945(2) 0.30238(19) 0.70066(19) 0.0463(6) Uani 1 1 d .
C6 C 0.5969(3) 0.2622(3) 0.3062(2) 0.0487(7) Uani 1 1 d .
C21 C 0.8501(3) 0.1165(2) 0.6868(2) 0.0478(7) Uani 1 1 d .
H21 H 0.7520 0.0639 0.6700 0.057 Uiso 1 1 calc R
C34 C 1.0283(3) 0.3303(2) 0.8406(2) 0.0468(7) Uani 1 1 d .
C19 C 0.8508(3) 0.1363(2) 0.5765(2) 0.0477(7) Uani 1 1 d .
H19 H 0.9416 0.1340 0.5627 0.057 Uiso 1 1 calc R
C13 C 0.7273(3) 0.2978(2) 0.4129(2) 0.0505(8) Uani 1 1 d .
H13 H 0.8054 0.2749 0.3886 0.061 Uiso 1 1 calc R
C23 C 0.8131(3) 0.2468(3) 0.8718(3) 0.0506(8) Uani 1 1 d .
C22 C 0.8691(3) 0.2483(2) 0.7748(2) 0.0467(7) Uani 1 1 d .
C28 C 0.9245(3) 0.3186(3) 0.9780(3) 0.0509(8) Uani 1 1 d .
C29 C 1.0562(3) 0.3704(3) 0.9584(3) 0.0502(8) Uani 1 1 d .
C14 C 0.6985(3) 0.2397(3) 0.4947(2) 0.0509(8) Uani 1 1 d .
C12 C 0.7705(3) 0.4376(3) 0.4655(3) 0.0548(8) Uani 1 1 d .
C7 C 0.6774(3) 0.4744(3) 0.3969(3) 0.0564(8) Uani 1 1 d .
C35 C 0.9543(3) 0.0575(2) 0.7329(2) 0.0517(8) Uani 1 1 d .
C15 C 0.5913(3) 0.2783(3) 0.5511(2) 0.0595(8) Uani 1 1 d .
H15A H 0.6020 0.3640 0.5689 0.071 Uiso 1 1 calc R
H15B H 0.4920 0.2284 0.5018 0.071 Uiso 1 1 calc R
C24 C 0.6783(3) 0.1861(3) 0.8677(3) 0.0637(9) Uani 1 1 d .
H24 H 0.6045 0.1361 0.7973 0.076 Uiso 1 1 calc R
C18 C 0.8313(3) 0.2612(2) 0.5951(2) 0.0470(7) Uani 1 1 d .
H18 H 0.9182 0.3209 0.6007 0.056 Uiso 1 1 calc R
C33 C 1.1380(3) 0.3667(3) 0.8010(3) 0.0560(8) Uani 1 1 d .
H33 H 1.1206 0.3399 0.7224 0.067 Uiso 1 1 calc R
C16 C 0.6329(3) 0.2569(3) 0.6598(3) 0.0590(8) Uani 1 1 d .
H16A H 0.5969 0.3031 0.7161 0.071 Uiso 1 1 calc R
H16B H 0.5960 0.1705 0.6436 0.071 Uiso 1 1 calc R
C36 C 1.0883(3) 0.0705(3) 0.7209(2) 0.0630(9) Uani 1 1 d .
H36 H 1.1155 0.1134 0.6787 0.076 Uiso 1 1 calc R
C4 C 0.3978(3) 0.1384(3) 0.1306(3) 0.0700(9) Uani 1 1 d .
H4 H 0.3404 0.0614 0.0729 0.084 Uiso 1 1 calc R
C30 C 1.1916(4) 0.4486(3) 1.0371(3) 0.0645(9) Uani 1 1 d .
H30 H 1.2094 0.4764 1.1158 0.077 Uiso 1 1 calc R
C20 C 0.7218(3) 0.0464(3) 0.4735(3) 0.0540(8) Uani 1 1 d .
C1 C 0.5687(3) 0.3664(3) 0.2989(3) 0.0555(8) Uani 1 1 d .
C31 C 1.2994(4) 0.4841(3) 0.9963(3) 0.0686(10) Uani 1 1 d .
H31 H 1.3910 0.5365 1.0483 0.082 Uiso 1 1 calc R
C11 C 0.8804(3) 0.5250(3) 0.5648(3) 0.0701(9) Uani 1 1 d .
H11 H 0.9437 0.5016 0.6113 0.084 Uiso 1 1 calc R
C32 C 1.2740(3) 0.4437(3) 0.8799(3) 0.0660(9) Uani 1 1 d .
H32 H 1.3486 0.4681 0.8542 0.079 Uiso 1 1 calc R
C5 C 0.5115(3) 0.1476(3) 0.2212(3) 0.0596(8) Uani 1 1 d .
H5 H 0.5301 0.0775 0.2247 0.072 Uiso 1 1 calc R
C27 C 0.8997(4) 0.3316(3) 1.0795(3) 0.0684(9) Uani 1 1 d .
H27 H 0.9741 0.3789 1.1501 0.082 Uiso 1 1 calc R
C3 C 0.3681(3) 0.2411(4) 0.1245(3) 0.0769(10) Uani 1 1 d .
H3 H 0.2903 0.2332 0.0638 0.092 Uiso 1 1 calc R
C40 C 0.9170(4) -0.0081(3) 0.7949(3) 0.0702(9) Uani 1 1 d .
H40 H 0.8266 -0.0192 0.8031 0.084 Uiso 1 1 calc R
C10 C 0.8955(4) 0.6481(3) 0.5945(3) 0.0817(10) Uani 1 1 d .
H10 H 0.9675 0.7070 0.6625 0.098 Uiso 1 1 calc R
C25 C 0.6539(4) 0.2005(3) 0.9694(3) 0.0733(10) Uani 1 1 d .
H25 H 0.5627 0.1604 0.9672 0.088 Uiso 1 1 calc R
C37 C 1.1829(4) 0.0210(3) 0.7704(3) 0.0773(10) Uani 1 1 d .
H37 H 1.2729 0.0306 0.7613 0.093 Uiso 1 1 calc R
C39 C 1.0116(5) -0.0576(3) 0.8449(3) 0.0892(12) Uani 1 1 d .
H39 H 0.9850 -0.1011 0.8867 0.107 Uiso 1 1 calc R
C2 C 0.4535(3) 0.3549(3) 0.2080(3) 0.0724(10) Uani 1 1 d .
H2 H 0.4342 0.4245 0.2038 0.087 Uiso 1 1 calc R
C26 C 0.7628(5) 0.2732(3) 1.0744(3) 0.0776(10) Uani 1 1 d .
H26 H 0.7439 0.2831 1.1421 0.093 Uiso 1 1 calc R
C8 C 0.6957(4) 0.5978(3) 0.4245(3) 0.0739(10) Uani 1 1 d .
H8 H 0.6355 0.6218 0.3764 0.089 Uiso 1 1 calc R
C9 C 0.8049(4) 0.6842(3) 0.5245(4) 0.0842(11) Uani 1 1 d .
H9 H 0.8176 0.7672 0.5449 0.101 Uiso 1 1 calc R
C38 C 1.1446(5) -0.0420(3) 0.8325(3) 0.0849(12) Uani 1 1 d .
H38 H 1.2090 -0.0745 0.8666 0.102 Uiso 1 1 calc R
O1 O 0.64035(19) 0.10553(17) 0.42918(16) 0.0581(5) Uani 1 1 d .
O2 O 0.6868(2) -0.0637(2) 0.43084(17) 0.0685(6) Uani 1 1 d .

loop_
_atom_site_aniso_label
_atom_site_aniso_U_11
_atom_site_aniso_U_22
_atom_site_aniso_U_33
_atom_site_aniso_U_23
_atom_site_aniso_U_13
_atom_site_aniso_U_12
N1 0.0437(14) 0.0571(15) 0.0419(15) 0.0218(12) 0.0176(12) 0.0183(11)
C6 0.0483(18) 0.060(2) 0.0429(19) 0.0241(17) 0.0186(16) 0.0193(16)
C21 0.0481(17) 0.0552(19) 0.0417(19) 0.0213(16) 0.0179(14) 0.0151(14)
C34 0.0498(19) 0.0501(18) 0.043(2) 0.0207(16) 0.0156(16) 0.0201(15)
C19 0.0428(16) 0.0615(19) 0.0412(19) 0.0217(16) 0.0173(14) 0.0177(14)
C13 0.0511(18) 0.062(2) 0.0445(19) 0.0255(17) 0.0175(15) 0.0224(15)
C23 0.066(2) 0.0564(19) 0.045(2) 0.0275(17) 0.0289(18) 0.0267(17)
C22 0.0477(17) 0.0509(18) 0.0434(18) 0.0216(16) 0.0149(15) 0.0175(14)
C28 0.072(2) 0.055(2) 0.042(2) 0.0278(17) 0.0254(18) 0.0337(17)
C29 0.059(2) 0.0560(19) 0.042(2) 0.0235(17) 0.0152(17) 0.0286(17)
C14 0.0475(18) 0.057(2) 0.0447(19) 0.0198(17) 0.0125(15) 0.0158(15)
C12 0.0521(19) 0.057(2) 0.054(2) 0.0227(18) 0.0186(17) 0.0157(16)
C7 0.061(2) 0.060(2) 0.058(2) 0.0263(19) 0.0290(18) 0.0244(17)
C35 0.062(2) 0.0500(19) 0.045(2) 0.0182(16) 0.0201(16) 0.0210(15)
C15 0.0467(18) 0.078(2) 0.060(2) 0.0337(18) 0.0183(16) 0.0254(16)
C24 0.077(2) 0.067(2) 0.065(2) 0.0338(19) 0.0444(19) 0.0247(18)
C18 0.0490(17) 0.0579(19) 0.0417(18) 0.0235(15) 0.0212(15) 0.0206(14)
C33 0.053(2) 0.066(2) 0.048(2) 0.0244(17) 0.0150(17) 0.0213(17)
C16 0.0448(18) 0.075(2) 0.060(2) 0.0291(18) 0.0203(16) 0.0220(16)
C36 0.069(2) 0.072(2) 0.061(2) 0.0332(18) 0.0227(18) 0.0366(18)
C4 0.065(2) 0.080(2) 0.052(2) 0.0300(19) 0.0069(18) 0.0121(19)
C30 0.072(2) 0.071(2) 0.049(2) 0.0248(18) 0.009(2) 0.0341(19)
C20 0.055(2) 0.062(2) 0.046(2) 0.0214(19) 0.0203(17) 0.0184(18)
C1 0.0538(19) 0.067(2) 0.054(2) 0.0289(18) 0.0226(17) 0.0243(17)
C31 0.056(2) 0.073(2) 0.064(3) 0.027(2) -0.001(2) 0.0238(18)
C11 0.064(2) 0.069(2) 0.063(2) 0.018(2) 0.0160(19) 0.0164(19)
C32 0.048(2) 0.074(2) 0.072(3) 0.035(2) 0.0104(19) 0.0174(17)
C5 0.063(2) 0.066(2) 0.050(2) 0.0257(18) 0.0169(17) 0.0215(17)
C27 0.101(3) 0.074(2) 0.049(2) 0.0337(19) 0.030(2) 0.048(2)
C3 0.063(2) 0.093(3) 0.071(3) 0.042(2) 0.007(2) 0.022(2)
C40 0.098(3) 0.067(2) 0.065(2) 0.037(2) 0.040(2) 0.036(2)
C10 0.078(3) 0.068(3) 0.078(3) 0.012(2) 0.028(2) 0.012(2)
C25 0.097(3) 0.068(2) 0.081(3) 0.040(2) 0.057(3) 0.033(2)
C37 0.085(3) 0.086(3) 0.067(3) 0.029(2) 0.023(2) 0.047(2)
C39 0.148(4) 0.077(3) 0.069(3) 0.045(2) 0.045(3) 0.057(3)
C2 0.062(2) 0.086(3) 0.080(3) 0.049(2) 0.018(2) 0.031(2)
C26 0.119(3) 0.082(3) 0.073(3) 0.047(2) 0.061(3) 0.054(3)
C8 0.079(2) 0.073(3) 0.084(3) 0.034(2) 0.039(2) 0.035(2)
C9 0.094(3) 0.067(3) 0.100(3) 0.031(3) 0.046(3) 0.034(2)
C38 0.124(4) 0.076(3) 0.052(3) 0.022(2) 0.012(2) 0.055(3)
O1 0.0537(12) 0.0614(14) 0.0511(13) 0.0236(11) 0.0087(10) 0.0141(10)
O2 0.0722(14) 0.0580(15) 0.0616(15) 0.0169(12) 0.0154(12) 0.0169(12)

loop_
_atom_type_symbol
_atom_type_description
_atom_type_scat_dispersion_real
_atom_type_scat_dispersion_imag
_atom_type_scat_source
C C 0.0033 0.0016 'International Tables Vol C Tables 4.2.6.8 and 6.1.1.4'
H H 0.0000 0.0000 'International Tables Vol C Tables 4.2.6.8 and 6.1.1.4'
N N 0.0061 0.0033 'International Tables Vol C Tables 4.2.6.8 and 6.1.1.4'
O O 0.0106 0.0060 'International Tables Vol C Tables 4.2.6.8 and 6.1.1.4'

loop_
_geom_angle_atom_site_label_1
_geom_angle_atom_site_label_2
_geom_angle_atom_site_label_3
_geom_angle
C18 N1 C16 105.0(2)
C18 N1 C22 105.19(18)
C16 N1 C22 115.6(2)
C5 C6 C1 119.7(3)
C5 C6 C13 129.7(3)
C1 C6 C13 110.5(3)
C35 C21 C19 118.6(2)
C35 C21 C22 114.2(2)
C19 C21 C22 102.9(2)
C33 C34 C29 119.8(3)
C33 C34 C22 130.8(3)
C29 C34 C22 109.5(3)
C20 C19 C18 104.7(2)
C20 C19 C21 112.0(2)
C18 C19 C21 106.5(2)
C6 C13 C14 114.9(2)
C6 C13 C12 101.8(2)
C14 C13 C12 113.8(2)
C24 C23 C28 120.0(3)
C24 C23 C22 130.2(3)
C28 C23 C22 109.8(3)
N1 C22 C23 114.4(2)
N1 C22 C34 109.4(2)
C23 C22 C34 102.3(2)
N1 C22 C21 103.8(2)
C23 C22 C21 113.6(2)
C34 C22 C21 113.5(2)
C27 C28 C23 120.5(3)
C27 C28 C29 130.4(3)
C23 C28 C29 109.1(3)
C30 C29 C34 121.0(3)
C30 C29 C28 129.7(3)
C34 C29 C28 109.3(3)
O1 C14 C13 108.1(2)
O1 C14 C15 107.9(2)
C13 C14 C15 115.2(2)
O1 C14 C18 104.5(2)
C13 C14 C18 116.1(2)
C15 C14 C18 104.4(2)
C11 C12 C7 119.5(3)
C11 C12 C13 130.8(3)
C7 C12 C13 109.7(3)
C8 C7 C12 121.2(3)
C8 C7 C1 129.3(3)
C12 C7 C1 109.6(3)
C36 C35 C40 117.8(3)
C36 C35 C21 123.3(3)
C40 C35 C21 118.8(3)
C16 C15 C14 103.2(2)
C23 C24 C25 119.2(3)
N1 C18 C14 107.0(2)
N1 C18 C19 107.1(2)
C14 C18 C19 107.0(2)
C34 C33 C32 119.2(3)
N1 C16 C15 102.6(2)
C35 C36 C37 121.1(3)
C3 C4 C5 121.2(3)
C31 C30 C29 118.5(3)
O2 C20 O1 120.9(3)
O2 C20 C19 128.5(3)
O1 C20 C19 110.6(3)
C2 C1 C6 120.1(3)
C2 C1 C7 131.6(3)
C6 C1 C7 108.3(3)
C30 C31 C32 121.2(3)
C12 C11 C10 119.4(3)
C31 C32 C33 120.4(3)
C6 C5 C4 119.1(3)
C28 C27 C26 119.0(3)
C2 C3 C4 119.8(3)
C35 C40 C39 121.3(3)
C9 C10 C11 120.8(3)
C26 C25 C24 121.0(3)
C38 C37 C36 120.0(3)
C38 C39 C40 119.6(4)
C3 C2 C1 120.0(3)
C25 C26 C27 120.3(3)
C9 C8 C7 118.8(3)
C10 C9 C8 120.3(3)
C37 C38 C39 120.2(3)
C20 O1 C14 113.0(2)

loop_
_geom_bond_atom_site_label_1
_geom_bond_atom_site_label_2
_geom_bond_distance
N1 C18 1.479(3)
N1 C16 1.489(3)
N1 C22 1.496(3)
C6 C5 1.381(4)
C6 C1 1.394(4)
C6 C13 1.520(3)
C21 C35 1.515(3)
C21 C19 1.549(3)
C21 C22 1.576(3)
C34 C33 1.385(3)
C34 C29 1.392(3)
C34 C22 1.535(3)
C19 C20 1.497(4)
C19 C18 1.530(3)
C13 C14 1.524(4)
C13 C12 1.527(4)
C23 C24 1.378(4)
C23 C28 1.397(4)
C23 C22 1.521(4)
C28 C27 1.382(4)
C28 C29 1.463(4)
C29 C30 1.383(4)
C14 O1 1.472(3)
C14 C15 1.525(3)
C14 C18 1.529(3)
C12 C11 1.381(4)
C12 C7 1.389(4)
C7 C8 1.387(4)
C7 C1 1.462(4)
C35 C36 1.379(4)
C35 C40 1.381(4)
C15 C16 1.513(3)
C24 C25 1.380(4)
C33 C32 1.385(4)
C36 C37 1.380(4)
C4 C3 1.377(4)
C4 C5 1.386(4)
C30 C31 1.377(4)
C20 O2 1.201(3)
C20 O1 1.357(3)
C1 C2 1.386(4)
C31 C32 1.377(4)
C11 C10 1.386(4)
C27 C26 1.382(4)
C3 C2 1.368(4)
C40 C39 1.382(4)
C10 C9 1.380(4)
C25 C26 1.378(4)
C37 C38 1.364(4)
C39 C38 1.370(4)
C8 C9 1.380(4)
